data_4309515
loop_
_publ_author_name
'Hugh D. Selby'
'Benny C. Chan'
'Ryan F. Hess'
'Kent D. Abney'
'Peter K. Dorhout'

_publ_contact_author_address
;
     Colorado State University
     Department of Chemistry
     C205 Chemistry
     Fort Collins, CO  80523
     USA
;
_publ_contact_author_email pkd@lamar.colostate.edu
_publ_contact_author_name 'Dr. Peter K. Dorhout'
_publ_contact_author_phone 970-491-0624
_publ_section_title
;
Three New Phases in the K/Cu/Th /S System:  
KCuThS~3~, K~2~Cu~2~ThS~4~, and K~3~Cu~3~Th~2~S~7~
;
_journal_name_full 'Inorganic Chemistry'
_journal_page_first 6463
_journal_page_last 6469
_journal_paper_doi 10.1021/ic050561x
_journal_volume 44
_journal_year 2005
_chemical_formula_moiety 'Cu K S3 Th'
_chemical_formula_sum 'Cu K S3 Th'
_chemical_formula_weight 430.86
_chemical_name_common pdcd258
_chemical_name_systematic
;
potassium Copper thorium trisulfide
;
_space_group_IT_number 63
_symmetry_cell_setting orthorhombic
_symmetry_Int_Tables_number 63
_symmetry_space_group_name_Hall '-C 2c 2'
_symmetry_space_group_name_H-M 'C m c m'
_atom_sites_solution_primary direct
_atom_sites_solution_secondary difmap
_audit_creation_method SHELXL-97
_cell_angle_alpha 90.00
_cell_angle_beta 90.00
_cell_angle_gamma 90.00
_cell_formula_units_Z 4
_cell_length_a 4.0763(13)
_cell_length_b 13.864(4)
_cell_length_c 10.541(3)
_cell_measurement_reflns_used 523
_cell_measurement_temperature 571(2)
_cell_measurement_theta_max 22.81
_cell_measurement_theta_min 2.94
_cell_volume 595.7(3)
_computing_cell_refinement 'Bruker SMART'
_computing_data_collection 'Bruker SMART'
_computing_data_reduction 'Bruker SAINT'
_computing_molecular_graphics 'Bruker SHELXTL'
_computing_publication_material 'Bruker SHELXTL'
_computing_structure_refinement 'Bruker SHELXTL'
_computing_structure_solution 'Bruker SHELXTL'
_diffrn_ambient_temperature 571(2)
_diffrn_measured_fraction_theta_full 1.000
_diffrn_measured_fraction_theta_max 1.000
_diffrn_measurement_device_type 'CCD area detector'
_diffrn_measurement_method 'phi and omega scans'
_diffrn_measurement_specimen_support 'glass fiber'
_diffrn_radiation_monochromator graphite
_diffrn_radiation_source 'fine-focus sealed tube'
_diffrn_radiation_type MoK\a
_diffrn_radiation_wavelength 0.71073
_diffrn_reflns_av_R_equivalents 0.0548
_diffrn_reflns_av_sigmaI/netI 0.0456
_diffrn_reflns_limit_h_max 5
_diffrn_reflns_limit_h_min -5
_diffrn_reflns_limit_k_max 18
_diffrn_reflns_limit_k_min -18
_diffrn_reflns_limit_l_max 13
_diffrn_reflns_limit_l_min -13
_diffrn_reflns_number 2751
_diffrn_reflns_theta_full 28.13
_diffrn_reflns_theta_max 28.13
_diffrn_reflns_theta_min 2.94
_diffrn_standards_number 0
_exptl_absorpt_coefficient_mu 30.098
_exptl_absorpt_correction_T_max 1
_exptl_absorpt_correction_T_min 0.571368
_exptl_absorpt_correction_type multi-scan
_exptl_absorpt_process_details 'SADABS (Bruker 2000)'
_exptl_crystal_colour colorless
_exptl_crystal_density_diffrn 4.804
_exptl_crystal_density_meas 0
_exptl_crystal_density_method 'not measured'
_exptl_crystal_description rod
_exptl_crystal_F_000 744
_exptl_crystal_size_max 0.25
_exptl_crystal_size_mid 0.08
_exptl_crystal_size_min 0.03
_refine_diff_density_max 1.762
_refine_diff_density_min -1.855
_refine_diff_density_rms 0.327
_refine_ls_extinction_method none
_refine_ls_goodness_of_fit_ref 1.112
_refine_ls_matrix_type full
_refine_ls_number_parameters 23
_refine_ls_number_reflns 439
_refine_ls_number_restraints 0
_refine_ls_restrained_S_all 1.112
_refine_ls_R_factor_all 0.0374
_refine_ls_R_factor_gt 0.0236
_refine_ls_shift/su_max 0.000
_refine_ls_shift/su_mean 0.000
_refine_ls_structure_factor_coef Fsqd
_refine_ls_weighting_details 'calc w=1/[\s^2^(Fo^2^)+(0.0028P)^2^+0.0000P] where P=(Fo^2^+2Fc^2^)/3'
_refine_ls_weighting_scheme calc
_refine_ls_wR_factor_gt 0.0455
_refine_ls_wR_factor_ref 0.0495
_reflns_number_gt 357
_reflns_number_total 439
_reflns_threshold_expression I>2sigma(I)
_cod_data_source_file ic050561xsi20050411_072826_1.cif
_cod_data_source_block I
_cod_depositor_comments
;
The following automatic conversions were performed:
'_symmetry_cell_setting' value 'Orthorhombic' changed to 'orthorhombic'
according to '/home/saulius/struct/CIF-dictionaries/cif_core.dic'
dictionary named 'cif_core.dic' version 2.4.1 from 2010-06-29.

Automatic conversion script
Id: cif_fix_enum 1527 2010-12-29 10:47:43Z saulius 
;
_cod_database_code 4309515

loop_
_symmetry_equiv_pos_as_xyz
'x, y, z'
'-x, -y, z+1/2'
'-x, y, -z+1/2'
'x, -y, -z'
'x+1/2, y+1/2, z'
'-x+1/2, -y+1/2, z+1/2'
'-x+1/2, y+1/2, -z+1/2'
'x+1/2, -y+1/2, -z'
'-x, -y, -z'
'x, y, -z-1/2'
'x, -y, z-1/2'
'-x, y, z'
'-x+1/2, -y+1/2, -z'
'x+1/2, y+1/2, -z-1/2'
'x+1/2, -y+1/2, z-1/2'
'-x+1/2, y+1/2, z'

loop_
_atom_site_label
_atom_site_type_symbol
_atom_site_fract_x
_atom_site_fract_y
_atom_site_fract_z
_atom_site_U_iso_or_equiv
_atom_site_adp_type
_atom_site_occupancy
_atom_site_symmetry_multiplicity
_atom_site_calc_flag
_atom_site_refinement_flags
_atom_site_disorder_assembly
_atom_site_disorder_group
Th1 Th 0.0000 0.0000 0.5000 0.01268(14) Uani 1 4 d S . .
S1 S 0.0000 -0.0655(2) 0.2500 0.0140(6) Uani 1 4 d S . .
Cu1 Cu 0.5000 0.03336(12) 0.2500 0.0211(4) Uani 1 4 d S . .
K1 K 0.5000 0.2432(2) 0.7500 0.0283(7) Uani 1 4 d S . .
S2 S 0.5000 0.12719(14) 0.4339(2) 0.0157(5) Uani 1 2 d S . .

loop_
_atom_site_aniso_label
_atom_site_aniso_U_11
_atom_site_aniso_U_22
_atom_site_aniso_U_33
_atom_site_aniso_U_23
_atom_site_aniso_U_13
_atom_site_aniso_U_12
Th1 0.0086(2) 0.0206(2) 0.0088(2) -0.00040(18) 0.000 0.000
S1 0.0118(14) 0.0218(16) 0.0083(14) 0.000 0.000 0.000
Cu1 0.0249(9) 0.0252(8) 0.0132(8) 0.000 0.000 0.000
K1 0.0171(14) 0.0252(16) 0.0427(18) 0.000 0.000 0.000
S2 0.0124(10) 0.0188(12) 0.0159(12) -0.0012(8) 0.000 0.000

loop_
_atom_type_symbol
_atom_type_description
_atom_type_scat_dispersion_real
_atom_type_scat_dispersion_imag
_atom_type_scat_source
S S 0.1246 0.1234 'International Tables Vol C Tables 4.2.6.8 and 6.1.1.4'
K K 0.2009 0.2494 'International Tables Vol C Tables 4.2.6.8 and 6.1.1.4'
Cu Cu 0.3201 1.2651 'International Tables Vol C Tables 4.2.6.8 and 6.1.1.4'
Th Th -7.2400 8.8979 'International Tables Vol C Tables 4.2.6.8 and 6.1.1.4'

loop_
_geom_angle_atom_site_label_1
_geom_angle_atom_site_label_2
_geom_angle_atom_site_label_3
_geom_angle
_geom_angle_site_symmetry_1
_geom_angle_site_symmetry_3
_geom_angle_publ_flag
S2 Th1 S2 180.00(6) . 9_556 ?
S2 Th1 S2 94.13(6) . 1_455 ?
S2 Th1 S2 85.87(6) 9_556 1_455 ?
S2 Th1 S2 85.87(6) . 9_656 ?
S2 Th1 S2 94.13(6) 9_556 9_656 ?
S2 Th1 S2 180.00(8) 1_455 9_656 ?
S2 Th1 S1 91.75(6) . 9_556 ?
S2 Th1 S1 88.25(6) 9_556 9_556 ?
S2 Th1 S1 91.75(6) 1_455 9_556 ?
S2 Th1 S1 88.25(6) 9_656 9_556 ?
S2 Th1 S1 88.25(6) . . ?
S2 Th1 S1 91.75(6) 9_556 . ?
S2 Th1 S1 88.25(6) 1_455 . ?
S2 Th1 S1 91.75(6) 9_656 . ?
S1 Th1 S1 180.0 9_556 . ?
S2 Th1 Cu1 99.23(5) . 1_455 ?
S2 Th1 Cu1 80.77(5) 9_556 1_455 ?
S2 Th1 Cu1 43.37(5) 1_455 1_455 ?
S2 Th1 Cu1 136.63(5) 9_656 1_455 ?
S1 Th1 Cu1 134.11(4) 9_556 1_455 ?
S1 Th1 Cu1 45.89(4) . 1_455 ?
S2 Th1 Cu1 80.77(5) . 9_656 ?
S2 Th1 Cu1 99.23(5) 9_556 9_656 ?
S2 Th1 Cu1 136.63(5) 1_455 9_656 ?
S2 Th1 Cu1 43.37(5) 9_656 9_656 ?
S1 Th1 Cu1 45.89(4) 9_556 9_656 ?
S1 Th1 Cu1 134.11(4) . 9_656 ?
Cu1 Th1 Cu1 180.0 1_455 9_656 ?
S2 Th1 Cu1 43.37(5) . . ?
S2 Th1 Cu1 136.63(5) 9_556 . ?
S2 Th1 Cu1 99.23(5) 1_455 . ?
S2 Th1 Cu1 80.77(5) 9_656 . ?
S1 Th1 Cu1 134.11(4) 9_556 . ?
S1 Th1 Cu1 45.89(4) . . ?
Cu1 Th1 Cu1 74.60(2) 1_455 . ?
Cu1 Th1 Cu1 105.40(3) 9_656 . ?
S2 Th1 Cu1 136.63(5) . 9_556 ?
S2 Th1 Cu1 43.37(5) 9_556 9_556 ?
S2 Th1 Cu1 80.77(5) 1_455 9_556 ?
S2 Th1 Cu1 99.23(5) 9_656 9_556 ?
S1 Th1 Cu1 45.89(4) 9_556 9_556 ?
S1 Th1 Cu1 134.11(4) . 9_556 ?
Cu1 Th1 Cu1 105.40(2) 1_455 9_556 ?
Cu1 Th1 Cu1 74.60(3) 9_656 9_556 ?
Cu1 Th1 Cu1 180.0 . 9_556 ?
S2 Th1 Th1 137.07(3) . 1_455 ?
S2 Th1 Th1 42.93(3) 9_556 1_455 ?
S2 Th1 Th1 42.93(3) 1_455 1_455 ?
S2 Th1 Th1 137.07(3) 9_656 1_455 ?
S1 Th1 Th1 90.0 9_556 1_455 ?
S1 Th1 Th1 90.0 . 1_455 ?
Cu1 Th1 Th1 52.701(13) 1_455 1_455 ?
Cu1 Th1 Th1 127.299(13) 9_656 1_455 ?
Cu1 Th1 Th1 127.299(13) . 1_455 ?
Cu1 Th1 Th1 52.701(13) 9_556 1_455 ?
S2 Th1 Th1 42.93(3) . 1_655 ?
S2 Th1 Th1 137.07(3) 9_556 1_655 ?
S2 Th1 Th1 137.07(3) 1_455 1_655 ?
S2 Th1 Th1 42.93(3) 9_656 1_655 ?
S1 Th1 Th1 90.0 9_556 1_655 ?
S1 Th1 Th1 90.0 . 1_655 ?
Cu1 Th1 Th1 127.299(13) 1_455 1_655 ?
Cu1 Th1 Th1 52.701(13) 9_656 1_655 ?
Cu1 Th1 Th1 52.701(13) . 1_655 ?
Cu1 Th1 Th1 127.299(13) 9_556 1_655 ?
Th1 Th1 Th1 180.0 1_455 1_655 ?
Cu1 S1 Cu1 112.18(13) . 1_455 ?
Cu1 S1 Th1 79.53(5) . . ?
Cu1 S1 Th1 79.53(5) 1_455 . ?
Cu1 S1 Th1 79.53(5) . 2_554 ?
Cu1 S1 Th1 79.53(5) 1_455 2_554 ?
Th1 S1 Th1 141.99(11) . 2_554 ?
Cu1 S1 K1 163.51(10) . 9_556 ?
Cu1 S1 K1 84.31(6) 1_455 9_556 ?
Th1 S1 K1 104.53(4) . 9_556 ?
Th1 S1 K1 104.53(4) 2_554 9_556 ?
Cu1 S1 K1 84.31(6) . 9_656 ?
Cu1 S1 K1 163.51(10) 1_455 9_656 ?
Th1 S1 K1 104.53(4) . 9_656 ?
Th1 S1 K1 104.53(4) 2_554 9_656 ?
K1 S1 K1 79.21(9) 9_556 9_656 ?
S2 Cu1 S2 112.26(13) . 10_556 ?
S2 Cu1 S1 108.12(4) . . ?
S2 Cu1 S1 108.12(4) 10_556 . ?
S2 Cu1 S1 108.12(4) . 1_655 ?
S2 Cu1 S1 108.12(4) 10_556 1_655 ?
S1 Cu1 S1 112.18(13) . 1_655 ?
S2 Cu1 Th1 136.65(4) . 2_554 ?
S2 Cu1 Th1 54.98(4) 10_556 2_554 ?
S1 Cu1 Th1 54.58(2) . 2_554 ?
S1 Cu1 Th1 115.23(5) 1_655 2_554 ?
S2 Cu1 Th1 54.98(4) . 1_655 ?
S2 Cu1 Th1 136.65(4) 10_556 1_655 ?
S1 Cu1 Th1 115.23(5) . 1_655 ?
S1 Cu1 Th1 54.58(2) 1_655 1_655 ?
Th1 Cu1 Th1 164.19(6) 2_554 1_655 ?
S2 Cu1 Th1 136.65(4) . 2_654 ?
S2 Cu1 Th1 54.98(4) 10_556 2_654 ?
S1 Cu1 Th1 115.23(5) . 2_654 ?
S1 Cu1 Th1 54.58(2) 1_655 2_654 ?
Th1 Cu1 Th1 74.60(2) 2_554 2_654 ?
Th1 Cu1 Th1 103.17(3) 1_655 2_654 ?
S2 Cu1 Th1 54.98(4) . . ?
S2 Cu1 Th1 136.65(4) 10_556 . ?
S1 Cu1 Th1 54.58(2) . . ?
S1 Cu1 Th1 115.23(5) 1_655 . ?
Th1 Cu1 Th1 103.17(3) 2_554 . ?
Th1 Cu1 Th1 74.60(2) 1_655 . ?
Th1 Cu1 Th1 164.19(6) 2_654 . ?
S2 Cu1 K1 62.25(5) . 13_656 ?
S2 Cu1 K1 62.25(5) 10_556 13_656 ?
S1 Cu1 K1 157.25(8) . 13_656 ?
S1 Cu1 K1 90.57(7) 1_655 13_656 ?
Th1 Cu1 K1 116.61(3) 2_554 13_656 ?
Th1 Cu1 K1 77.40(3) 1_655 13_656 ?
Th1 Cu1 K1 77.40(3) 2_654 13_656 ?
Th1 Cu1 K1 116.61(3) . 13_656 ?
S2 Cu1 K1 62.25(5) . 13_556 ?
S2 Cu1 K1 62.25(5) 10_556 13_556 ?
S1 Cu1 K1 90.57(7) . 13_556 ?
S1 Cu1 K1 157.25(8) 1_655 13_556 ?
Th1 Cu1 K1 77.40(3) 2_554 13_556 ?
Th1 Cu1 K1 116.61(3) 1_655 13_556 ?
Th1 Cu1 K1 116.61(3) 2_654 13_556 ?
Th1 Cu1 K1 77.40(3) . 13_556 ?
K1 Cu1 K1 66.67(6) 13_656 13_556 ?
S2 Cu1 K1 123.87(6) . 9_656 ?
S2 Cu1 K1 123.87(6) 10_556 9_656 ?
S1 Cu1 K1 56.09(7) . 9_656 ?
S1 Cu1 K1 56.09(7) 1_655 9_656 ?
Th1 Cu1 K1 82.10(3) 2_554 9_656 ?
Th1 Cu1 K1 82.10(3) 1_655 9_656 ?
Th1 Cu1 K1 82.10(3) 2_654 9_656 ?
Th1 Cu1 K1 82.10(3) . 9_656 ?
K1 Cu1 K1 146.66(3) 13_656 9_656 ?
K1 Cu1 K1 146.66(3) 13_556 9_656 ?
S1 K1 S1 79.21(9) 9_556 9_656 ?
S1 K1 S2 143.53(5) 9_556 6_655 ?
S1 K1 S2 91.47(5) 9_656 6_655 ?
S1 K1 S2 91.47(5) 9_556 13_556 ?
S1 K1 S2 143.53(5) 9_656 13_556 ?
S2 K1 S2 114.83(11) 6_655 13_556 ?
S1 K1 S2 143.53(5) 9_556 13_656 ?
S1 K1 S2 91.47(5) 9_656 13_656 ?
S2 K1 S2 70.99(8) 6_655 13_656 ?
S2 K1 S2 75.27(6) 13_556 13_656 ?
S1 K1 S2 91.47(5) 9_556 6 ?
S1 K1 S2 143.53(5) 9_656 6 ?
S2 K1 S2 75.27(6) 6_655 6 ?
S2 K1 S2 70.99(8) 13_556 6 ?
S2 K1 S2 114.83(11) 13_656 6 ?
S1 K1 S2 70.44(5) 9_556 . ?
S1 K1 S2 70.44(5) 9_656 . ?
S2 K1 S2 139.20(4) 6_655 . ?
S2 K1 S2 73.20(5) 13_556 . ?
S2 K1 S2 73.20(5) 13_656 . ?
S2 K1 S2 139.20(4) 6 . ?
S1 K1 S2 70.44(5) 9_556 10_557 ?
S1 K1 S2 70.44(5) 9_656 10_557 ?
S2 K1 S2 73.20(5) 6_655 10_557 ?
S2 K1 S2 139.20(4) 13_556 10_557 ?
S2 K1 S2 139.20(4) 13_656 10_557 ?
S2 K1 S2 73.20(5) 6 10_557 ?
S2 K1 S2 128.49(10) . 10_557 ?
S1 K1 Cu1 173.73(6) 9_556 13_656 ?
S1 K1 Cu1 107.06(4) 9_656 13_656 ?
S2 K1 Cu1 38.24(4) 6_655 13_656 ?
S2 K1 Cu1 83.43(7) 13_556 13_656 ?
S2 K1 Cu1 38.24(4) 13_656 13_656 ?
S2 K1 Cu1 83.43(7) 6 13_656 ?
S2 K1 Cu1 111.29(4) . 13_656 ?
S2 K1 Cu1 111.29(4) 10_557 13_656 ?
S1 K1 Cu1 107.06(4) 9_556 13_556 ?
S1 K1 Cu1 173.73(6) 9_656 13_556 ?
S2 K1 Cu1 83.43(7) 6_655 13_556 ?
S2 K1 Cu1 38.24(4) 13_556 13_556 ?
S2 K1 Cu1 83.43(7) 13_656 13_556 ?
S2 K1 Cu1 38.24(4) 6 13_556 ?
S2 K1 Cu1 111.29(4) . 13_556 ?
S2 K1 Cu1 111.29(4) 10_557 13_556 ?
Cu1 K1 Cu1 66.67(6) 13_656 13_556 ?
S1 K1 Cu1 39.60(4) 9_556 9_656 ?
S1 K1 Cu1 39.60(4) 9_656 9_656 ?
S2 K1 Cu1 122.58(5) 6_655 9_656 ?
S2 K1 Cu1 122.58(5) 13_556 9_656 ?
S2 K1 Cu1 122.58(5) 13_656 9_656 ?
S2 K1 Cu1 122.58(5) 6 9_656 ?
S2 K1 Cu1 64.25(5) . 9_656 ?
S2 K1 Cu1 64.25(5) 10_557 9_656 ?
Cu1 K1 Cu1 146.66(3) 13_656 9_656 ?
Cu1 K1 Cu1 146.66(3) 13_556 9_656 ?
S1 K1 K1 50.40(4) 9_556 1_455 ?
S1 K1 K1 129.60(4) 9_656 1_455 ?
S2 K1 K1 127.63(3) 6_655 1_455 ?
S2 K1 K1 52.37(3) 13_556 1_455 ?
S2 K1 K1 127.63(3) 13_656 1_455 ?
S2 K1 K1 52.37(3) 6 1_455 ?
S2 K1 K1 90.0 . 1_455 ?
S2 K1 K1 90.0 10_557 1_455 ?
Cu1 K1 K1 123.34(3) 13_656 1_455 ?
Cu1 K1 K1 56.66(3) 13_556 1_455 ?
Cu1 K1 K1 90.0 9_656 1_455 ?
Cu1 S2 Th1 81.66(6) . . ?
Cu1 S2 Th1 81.66(6) . 1_655 ?
Th1 S2 Th1 94.13(6) . 1_655 ?
Cu1 S2 K1 79.52(7) . 13_556 ?
Th1 S2 K1 92.26(4) . 13_556 ?
Th1 S2 K1 159.00(8) 1_655 13_556 ?
Cu1 S2 K1 79.52(7) . 13_656 ?
Th1 S2 K1 159.00(8) . 13_656 ?
Th1 S2 K1 92.26(4) 1_655 13_656 ?
K1 S2 K1 75.27(6) 13_556 13_656 ?
Cu1 S2 K1 171.88(10) . . ?
Th1 S2 K1 92.85(6) . . ?
Th1 S2 K1 92.85(6) 1_655 . ?
K1 S2 K1 106.80(5) 13_556 . ?
K1 S2 K1 106.80(5) 13_656 . ?

loop_
_geom_bond_atom_site_label_1
_geom_bond_atom_site_label_2
_geom_bond_distance
_geom_bond_site_symmetry_2
_geom_bond_publ_flag
Th1 S2 2.7838(15) . ?
Th1 S2 2.7838(15) 9_556 ?
Th1 S2 2.7838(15) 1_455 ?
Th1 S2 2.7838(15) 9_656 ?
Th1 S1 2.7872(12) 9_556 ?
Th1 S1 2.7872(12) . ?
Th1 Cu1 3.3634(8) 1_455 ?
Th1 Cu1 3.3634(8) 9_656 ?
Th1 Cu1 3.3634(8) . ?
Th1 Cu1 3.3634(8) 9_556 ?
Th1 Th1 4.0763(13) 1_455 ?
Th1 Th1 4.0763(13) 1_655 ?
S1 Cu1 2.456(2) . ?
S1 Cu1 2.456(2) 1_455 ?
S1 Th1 2.7872(12) 2_554 ?
S1 K1 3.197(3) 9_556 ?
S1 K1 3.197(3) 9_656 ?
Cu1 S2 2.334(2) . ?
Cu1 S2 2.334(2) 10_556 ?
Cu1 S1 2.456(2) 1_655 ?
Cu1 Th1 3.3634(8) 2_554 ?
Cu1 Th1 3.3634(8) 1_655 ?
Cu1 Th1 3.3634(8) 2_654 ?
Cu1 K1 3.709(3) 13_656 ?
Cu1 K1 3.709(3) 13_556 ?
Cu1 K1 3.834(3) 9_656 ?
K1 S1 3.197(3) 9_556 ?
K1 S1 3.197(3) 9_656 ?
K1 S2 3.338(2) 6_655 ?
K1 S2 3.338(2) 13_556 ?
K1 S2 3.338(2) 13_656 ?
K1 S2 3.338(2) 6 ?
K1 S2 3.700(3) . ?
K1 S2 3.700(3) 10_557 ?
K1 Cu1 3.709(3) 13_656 ?
K1 Cu1 3.709(3) 13_556 ?
K1 Cu1 3.834(3) 9_656 ?
K1 K1 4.0763(13) 1_455 ?
S2 Th1 2.7838(15) 1_655 ?
S2 K1 3.338(2) 13_556 ?
S2 K1 3.338(2) 13_656 ?

loop_
_geom_torsion_atom_site_label_1
_geom_torsion_atom_site_label_2
_geom_torsion_atom_site_label_3
_geom_torsion_atom_site_label_4
_geom_torsion
_geom_torsion_site_symmetry_1
_geom_torsion_site_symmetry_2
_geom_torsion_site_symmetry_3
_geom_torsion_site_symmetry_4
_geom_torsion_publ_flag
S2 Th1 S1 Cu1 10.47(6) . . . . ?
S2 Th1 S1 Cu1 -169.53(6) 9_556 . . . ?
S2 Th1 S1 Cu1 104.65(7) 1_455 . . . ?
S2 Th1 S1 Cu1 -75.35(7) 9_656 . . . ?
S1 Th1 S1 Cu1 -122.44(4) 9_556 . . . ?
Cu1 Th1 S1 Cu1 115.12(11) 1_455 . . . ?
Cu1 Th1 S1 Cu1 -64.88(11) 9_656 . . . ?
Cu1 Th1 S1 Cu1 180.0 9_556 . . . ?
Th1 Th1 S1 Cu1 147.56(6) 1_455 . . . ?
Th1 Th1 S1 Cu1 -32.44(6) 1_655 . . . ?
S2 Th1 S1 Cu1 -104.65(7) . . . 1_455 ?
S2 Th1 S1 Cu1 75.35(7) 9_556 . . 1_455 ?
S2 Th1 S1 Cu1 -10.47(6) 1_455 . . 1_455 ?
S2 Th1 S1 Cu1 169.53(6) 9_656 . . 1_455 ?
S1 Th1 S1 Cu1 122.44(8) 9_556 . . 1_455 ?
Cu1 Th1 S1 Cu1 180.0 9_656 . . 1_455 ?
Cu1 Th1 S1 Cu1 -115.12(11) . . . 1_455 ?
Cu1 Th1 S1 Cu1 64.88(11) 9_556 . . 1_455 ?
Th1 Th1 S1 Cu1 32.44(6) 1_455 . . 1_455 ?
Th1 Th1 S1 Cu1 -147.56(6) 1_655 . . 1_455 ?
S2 Th1 S1 Th1 -47.09(3) . . . 2_554 ?
S2 Th1 S1 Th1 132.91(3) 9_556 . . 2_554 ?
S2 Th1 S1 Th1 47.09(3) 1_455 . . 2_554 ?
S2 Th1 S1 Th1 -132.91(3) 9_656 . . 2_554 ?
S1 Th1 S1 Th1 180.00(2) 9_556 . . 2_554 ?
Cu1 Th1 S1 Th1 57.56(6) 1_455 . . 2_554 ?
Cu1 Th1 S1 Th1 -122.44(6) 9_656 . . 2_554 ?
Cu1 Th1 S1 Th1 -57.56(6) . . . 2_554 ?
Cu1 Th1 S1 Th1 122.44(6) 9_556 . . 2_554 ?
Th1 Th1 S1 Th1 90.0 1_455 . . 2_554 ?
Th1 Th1 S1 Th1 -90.0 1_655 . . 2_554 ?
S2 Th1 S1 K1 174.09(6) . . . 9_556 ?
S2 Th1 S1 K1 -5.91(6) 9_556 . . 9_556 ?
S2 Th1 S1 K1 -91.72(6) 1_455 . . 9_556 ?
S2 Th1 S1 K1 88.28(6) 9_656 . . 9_556 ?
S1 Th1 S1 K1 41.19(7) 9_556 . . 9_556 ?
Cu1 Th1 S1 K1 -81.25(5) 1_455 . . 9_556 ?
Cu1 Th1 S1 K1 98.75(5) 9_656 . . 9_556 ?
Cu1 Th1 S1 K1 163.63(10) . . . 9_556 ?
Cu1 Th1 S1 K1 -16.37(10) 9_556 . . 9_556 ?
Th1 Th1 S1 K1 -48.81(5) 1_455 . . 9_556 ?
Th1 Th1 S1 K1 131.19(5) 1_655 . . 9_556 ?
S2 Th1 S1 K1 91.72(6) . . . 9_656 ?
S2 Th1 S1 K1 -88.28(6) 9_556 . . 9_656 ?
S2 Th1 S1 K1 -174.09(6) 1_455 . . 9_656 ?
S2 Th1 S1 K1 5.91(6) 9_656 . . 9_656 ?
S1 Th1 S1 K1 -41.19(4) 9_556 . . 9_656 ?
Cu1 Th1 S1 K1 -163.63(10) 1_455 . . 9_656 ?
Cu1 Th1 S1 K1 16.37(10) 9_656 . . 9_656 ?
Cu1 Th1 S1 K1 81.25(5) . . . 9_656 ?
Cu1 Th1 S1 K1 -98.75(5) 9_556 . . 9_656 ?
Th1 Th1 S1 K1 -131.19(5) 1_455 . . 9_656 ?
Th1 Th1 S1 K1 48.81(5) 1_655 . . 9_656 ?
Cu1 S1 Cu1 S2 60.88(7) 1_455 . . . ?
Th1 S1 Cu1 S2 -13.17(8) . . . . ?
Th1 S1 Cu1 S2 134.93(7) 2_554 . . . ?
K1 S1 Cu1 S2 -119.12(7) 9_556 . . . ?
K1 S1 Cu1 S2 -119.12(7) 9_656 . . . ?
Cu1 S1 Cu1 S2 -60.88(7) 1_455 . . 10_556 ?
Th1 S1 Cu1 S2 -134.93(7) . . . 10_556 ?
Th1 S1 Cu1 S2 13.17(8) 2_554 . . 10_556 ?
K1 S1 Cu1 S2 119.12(7) 9_556 . . 10_556 ?
K1 S1 Cu1 S2 119.12(7) 9_656 . . 10_556 ?
Cu1 S1 Cu1 S1 180.0 1_455 . . 1_655 ?
Th1 S1 Cu1 S1 105.95(4) . . . 1_655 ?
Th1 S1 Cu1 S1 -105.95(4) 2_554 . . 1_655 ?
K1 S1 Cu1 S1 0.0 9_556 . . 1_655 ?
K1 S1 Cu1 S1 0.0 9_656 . . 1_655 ?
Cu1 S1 Cu1 Th1 -74.05(4) 1_455 . . 2_554 ?
Th1 S1 Cu1 Th1 -148.10(8) . . . 2_554 ?
K1 S1 Cu1 Th1 105.95(4) 9_556 . . 2_554 ?
K1 S1 Cu1 Th1 105.95(4) 9_656 . . 2_554 ?
Cu1 S1 Cu1 Th1 119.99(4) 1_455 . . 1_655 ?
Th1 S1 Cu1 Th1 45.94(7) . . . 1_655 ?
Th1 S1 Cu1 Th1 -165.96(4) 2_554 . . 1_655 ?
K1 S1 Cu1 Th1 -60.01(4) 9_556 . . 1_655 ?
K1 S1 Cu1 Th1 -60.01(4) 9_656 . . 1_655 ?
Cu1 S1 Cu1 Th1 -119.99(4) 1_455 . . 2_654 ?
Th1 S1 Cu1 Th1 165.96(4) . . . 2_654 ?
Th1 S1 Cu1 Th1 -45.94(7) 2_554 . . 2_654 ?
K1 S1 Cu1 Th1 60.01(4) 9_556 . . 2_654 ?
K1 S1 Cu1 Th1 60.01(4) 9_656 . . 2_654 ?
Cu1 S1 Cu1 Th1 74.05(4) 1_455 . . . ?
Th1 S1 Cu1 Th1 148.10(8) 2_554 . . . ?
K1 S1 Cu1 Th1 -105.95(4) 9_556 . . . ?
K1 S1 Cu1 Th1 -105.95(4) 9_656 . . . ?
Cu1 S1 Cu1 K1 0.0 1_455 . . 13_656 ?
Th1 S1 Cu1 K1 -74.05(4) . . . 13_656 ?
Th1 S1 Cu1 K1 74.05(4) 2_554 . . 13_656 ?
K1 S1 Cu1 K1 180.0 9_556 . . 13_656 ?
K1 S1 Cu1 K1 180.0 9_656 . . 13_656 ?
Cu1 S1 Cu1 K1 0.0 1_455 . . 13_556 ?
Th1 S1 Cu1 K1 -74.05(4) . . . 13_556 ?
Th1 S1 Cu1 K1 74.05(4) 2_554 . . 13_556 ?
K1 S1 Cu1 K1 180.0 9_556 . . 13_556 ?
K1 S1 Cu1 K1 180.0 9_656 . . 13_556 ?
Cu1 S1 Cu1 K1 180.0 1_455 . . 9_656 ?
Th1 S1 Cu1 K1 105.95(4) . . . 9_656 ?
Th1 S1 Cu1 K1 -105.95(4) 2_554 . . 9_656 ?
K1 S1 Cu1 K1 0.0 9_556 . . 9_656 ?
S2 Th1 Cu1 S2 180.0 9_556 . . . ?
S2 Th1 Cu1 S2 86.23(7) 1_455 . . . ?
S2 Th1 Cu1 S2 -93.77(7) 9_656 . . . ?
S1 Th1 Cu1 S2 -15.33(9) 9_556 . . . ?
S1 Th1 Cu1 S2 164.67(9) . . . . ?
Cu1 Th1 Cu1 S2 122.27(5) 1_455 . . . ?
Cu1 Th1 Cu1 S2 -57.73(5) 9_656 . . . ?
Cu1 Th1 Cu1 S2 -141.66(5) 9_556 . . . ?
Th1 Th1 Cu1 S2 122.27(5) 1_455 . . . ?
Th1 Th1 Cu1 S2 -57.73(5) 1_655 . . . ?
S2 Th1 Cu1 S2 -86.07(14) . . . 10_556 ?
S2 Th1 Cu1 S2 93.93(14) 9_556 . . 10_556 ?
S2 Th1 Cu1 S2 0.17(9) 1_455 . . 10_556 ?
S2 Th1 Cu1 S2 -179.83(9) 9_656 . . 10_556 ?
S1 Th1 Cu1 S2 -101.40(10) 9_556 . . 10_556 ?
S1 Th1 Cu1 S2 78.60(10) . . . 10_556 ?
Cu1 Th1 Cu1 S2 36.20(11) 1_455 . . 10_556 ?
Cu1 Th1 Cu1 S2 -143.80(11) 9_656 . . 10_556 ?
Cu1 Th1 Cu1 S2 132.27(11) 9_556 . . 10_556 ?
Th1 Th1 Cu1 S2 36.20(11) 1_455 . . 10_556 ?
Th1 Th1 Cu1 S2 -143.80(11) 1_655 . . 10_556 ?
S2 Th1 Cu1 S1 -164.67(9) . . . . ?
S2 Th1 Cu1 S1 15.33(9) 9_556 . . . ?
S2 Th1 Cu1 S1 -78.44(8) 1_455 . . . ?
S2 Th1 Cu1 S1 101.56(8) 9_656 . . . ?
S1 Th1 Cu1 S1 180.0 9_556 . . . ?
Cu1 Th1 Cu1 S1 -42.40(8) 1_455 . . . ?
Cu1 Th1 Cu1 S1 137.60(8) 9_656 . . . ?
Cu1 Th1 Cu1 S1 53.67(8) 9_556 . . . ?
Th1 Th1 Cu1 S1 -42.40(8) 1_455 . . . ?
Th1 Th1 Cu1 S1 137.60(8) 1_655 . . . ?
S2 Th1 Cu1 S1 95.14(8) . . . 1_655 ?
S2 Th1 Cu1 S1 -84.86(8) 9_556 . . 1_655 ?
S2 Th1 Cu1 S1 -178.63(8) 1_455 . . 1_655 ?
S2 Th1 Cu1 S1 1.37(8) 9_656 . . 1_655 ?
S1 Th1 Cu1 S1 79.81(14) 9_556 . . 1_655 ?
S1 Th1 Cu1 S1 -100.19(14) . . . 1_655 ?
Cu1 Th1 Cu1 S1 -142.60(6) 1_455 . . 1_655 ?
Cu1 Th1 Cu1 S1 37.40(6) 9_656 . . 1_655 ?
Cu1 Th1 Cu1 S1 -46.53(6) 9_556 . . 1_655 ?
Th1 Th1 Cu1 S1 -142.60(6) 1_455 . . 1_655 ?
Th1 Th1 Cu1 S1 37.40(6) 1_655 . . 1_655 ?
S2 Th1 Cu1 Th1 -138.42(7) . . . 2_554 ?
S2 Th1 Cu1 Th1 41.58(7) 9_556 . . 2_554 ?
S2 Th1 Cu1 Th1 -52.18(5) 1_455 . . 2_554 ?
S2 Th1 Cu1 Th1 127.82(5) 9_656 . . 2_554 ?
S1 Th1 Cu1 Th1 -153.75(7) 9_556 . . 2_554 ?
S1 Th1 Cu1 Th1 26.25(7) . . . 2_554 ?
Cu1 Th1 Cu1 Th1 -16.15(6) 1_455 . . 2_554 ?
Cu1 Th1 Cu1 Th1 163.85(6) 9_656 . . 2_554 ?
Cu1 Th1 Cu1 Th1 79.92(5) 9_556 . . 2_554 ?
Th1 Th1 Cu1 Th1 -16.15(6) 1_455 . . 2_554 ?
Th1 Th1 Cu1 Th1 163.85(6) 1_655 . . 2_554 ?
S2 Th1 Cu1 Th1 57.73(5) . . . 1_655 ?
S2 Th1 Cu1 Th1 -122.27(5) 9_556 . . 1_655 ?
S2 Th1 Cu1 Th1 143.97(4) 1_455 . . 1_655 ?
S2 Th1 Cu1 Th1 -36.03(4) 9_656 . . 1_655 ?
S1 Th1 Cu1 Th1 42.40(8) 9_556 . . 1_655 ?
S1 Th1 Cu1 Th1 -137.60(8) . . . 1_655 ?
Cu1 Th1 Cu1 Th1 180.0 1_455 . . 1_655 ?
Cu1 Th1 Cu1 Th1 0.0 9_656 . . 1_655 ?
Cu1 Th1 Cu1 Th1 -83.930(4) 9_556 . . 1_655 ?
Th1 Th1 Cu1 Th1 180.0 1_455 . . 1_655 ?
S2 Th1 Cu1 Th1 141.66(5) . . . 2_654 ?
S2 Th1 Cu1 Th1 -38.34(5) 9_556 . . 2_654 ?
S2 Th1 Cu1 Th1 -132.10(4) 1_455 . . 2_654 ?
S2 Th1 Cu1 Th1 47.90(4) 9_656 . . 2_654 ?
S1 Th1 Cu1 Th1 126.33(7) 9_556 . . 2_654 ?
S1 Th1 Cu1 Th1 -53.67(7) . . . 2_654 ?
Cu1 Th1 Cu1 Th1 -96.07(2) 1_455 . . 2_654 ?
Cu1 Th1 Cu1 Th1 83.93(2) 9_656 . . 2_654 ?
Cu1 Th1 Cu1 Th1 0(100) 9_556 . . 2_654 ?
Th1 Th1 Cu1 Th1 -96.07(2) 1_455 . . 2_654 ?
Th1 Th1 Cu1 Th1 83.93(2) 1_655 . . 2_654 ?
S2 Th1 Cu1 K1 -9.25(5) . . . 13_656 ?
S2 Th1 Cu1 K1 170.75(5) 9_556 . . 13_656 ?
S2 Th1 Cu1 K1 76.99(5) 1_455 . . 13_656 ?
S2 Th1 Cu1 K1 -103.01(5) 9_656 . . 13_656 ?
S1 Th1 Cu1 K1 -24.58(8) 9_556 . . 13_656 ?
S1 Th1 Cu1 K1 155.42(8) . . . 13_656 ?
Cu1 Th1 Cu1 K1 113.02(3) 1_455 . . 13_656 ?
Cu1 Th1 Cu1 K1 -66.98(3) 9_656 . . 13_656 ?
Cu1 Th1 Cu1 K1 -150.91(3) 9_556 . . 13_656 ?
Th1 Th1 Cu1 K1 113.02(3) 1_455 . . 13_656 ?
Th1 Th1 Cu1 K1 -66.98(3) 1_655 . . 13_656 ?
S2 Th1 Cu1 K1 -64.79(6) . . . 13_556 ?
S2 Th1 Cu1 K1 115.21(6) 9_556 . . 13_556 ?
S2 Th1 Cu1 K1 21.45(4) 1_455 . . 13_556 ?
S2 Th1 Cu1 K1 -158.55(4) 9_656 . . 13_556 ?
S1 Th1 Cu1 K1 -80.12(7) 9_556 . . 13_556 ?
S1 Th1 Cu1 K1 99.88(7) . . . 13_556 ?
Cu1 Th1 Cu1 K1 57.48(4) 1_455 . . 13_556 ?
Cu1 Th1 Cu1 K1 -122.52(4) 9_656 . . 13_556 ?
Cu1 Th1 Cu1 K1 153.55(3) 9_556 . . 13_556 ?
Th1 Th1 Cu1 K1 57.48(4) 1_455 . . 13_556 ?
Th1 Th1 Cu1 K1 -122.52(4) 1_655 . . 13_556 ?
S2 Th1 Cu1 K1 141.66(5) . . . 9_656 ?
S2 Th1 Cu1 K1 -38.34(5) 9_556 . . 9_656 ?
S2 Th1 Cu1 K1 -132.10(4) 1_455 . . 9_656 ?
S2 Th1 Cu1 K1 47.90(4) 9_656 . . 9_656 ?
S1 Th1 Cu1 K1 126.33(7) 9_556 . . 9_656 ?
S1 Th1 Cu1 K1 -53.67(7) . . . 9_656 ?
Cu1 Th1 Cu1 K1 -96.07(2) 1_455 . . 9_656 ?
Cu1 Th1 Cu1 K1 83.93(2) 9_656 . . 9_656 ?
Cu1 Th1 Cu1 K1 0(100) 9_556 . . 9_656 ?
Th1 Th1 Cu1 K1 -96.07(2) 1_455 . . 9_656 ?
Th1 Th1 Cu1 K1 83.93(2) 1_655 . . 9_656 ?
S2 Cu1 S2 Th1 132.27(3) 10_556 . . . ?
S1 Cu1 S2 Th1 13.10(8) . . . . ?
S1 Cu1 S2 Th1 -108.56(7) 1_655 . . . ?
Th1 Cu1 S2 Th1 70.29(10) 2_554 . . . ?
Th1 Cu1 S2 Th1 -95.46(6) 1_655 . . . ?
Th1 Cu1 S2 Th1 -165.75(7) 2_654 . . . ?
K1 Cu1 S2 Th1 170.66(5) 13_656 . . . ?
K1 Cu1 S2 Th1 93.88(3) 13_556 . . . ?
K1 Cu1 S2 Th1 -47.73(3) 9_656 . . . ?
S2 Cu1 S2 Th1 -132.27(3) 10_556 . . 1_655 ?
S1 Cu1 S2 Th1 108.56(7) . . . 1_655 ?
S1 Cu1 S2 Th1 -13.10(8) 1_655 . . 1_655 ?
Th1 Cu1 S2 Th1 165.75(7) 2_554 . . 1_655 ?
Th1 Cu1 S2 Th1 -70.29(10) 2_654 . . 1_655 ?
Th1 Cu1 S2 Th1 95.46(6) . . . 1_655 ?
K1 Cu1 S2 Th1 -93.88(3) 13_656 . . 1_655 ?
K1 Cu1 S2 Th1 -170.66(5) 13_556 . . 1_655 ?
K1 Cu1 S2 Th1 47.73(3) 9_656 . . 1_655 ?
S2 Cu1 S2 K1 38.39(3) 10_556 . . 13_556 ?
S1 Cu1 S2 K1 -80.78(8) . . . 13_556 ?
S1 Cu1 S2 K1 157.56(7) 1_655 . . 13_556 ?
Th1 Cu1 S2 K1 -23.59(9) 2_554 . . 13_556 ?
Th1 Cu1 S2 K1 170.66(5) 1_655 . . 13_556 ?
Th1 Cu1 S2 K1 100.36(8) 2_654 . . 13_556 ?
Th1 Cu1 S2 K1 -93.88(3) . . . 13_556 ?
K1 Cu1 S2 K1 76.77(6) 13_656 . . 13_556 ?
K1 Cu1 S2 K1 -141.61(3) 9_656 . . 13_556 ?
S2 Cu1 S2 K1 -38.39(3) 10_556 . . 13_656 ?
S1 Cu1 S2 K1 -157.56(7) . . . 13_656 ?
S1 Cu1 S2 K1 80.78(8) 1_655 . . 13_656 ?
Th1 Cu1 S2 K1 -100.36(8) 2_554 . . 13_656 ?
Th1 Cu1 S2 K1 93.88(3) 1_655 . . 13_656 ?
Th1 Cu1 S2 K1 23.59(9) 2_654 . . 13_656 ?
Th1 Cu1 S2 K1 -170.66(5) . . . 13_656 ?
K1 Cu1 S2 K1 -76.77(6) 13_556 . . 13_656 ?
K1 Cu1 S2 K1 141.61(3) 9_656 . . 13_656 ?
S2 Cu1 S2 K1 180.0 10_556 . . . ?
S1 Cu1 S2 K1 60.83(7) . . . . ?
S1 Cu1 S2 K1 -60.83(7) 1_655 . . . ?
Th1 Cu1 S2 K1 118.02(8) 2_554 . . . ?
Th1 Cu1 S2 K1 -47.73(3) 1_655 . . . ?
Th1 Cu1 S2 K1 -118.02(8) 2_654 . . . ?
Th1 Cu1 S2 K1 47.73(3) . . . . ?
K1 Cu1 S2 K1 -141.61(3) 13_656 . . . ?
K1 Cu1 S2 K1 141.61(3) 13_556 . . . ?
K1 Cu1 S2 K1 0.000(1) 9_656 . . . ?
S2 Th1 S2 Cu1 52.56(6) 9_556 . . . ?
S2 Th1 S2 Cu1 -99.07(6) 1_455 . . . ?
S2 Th1 S2 Cu1 80.93(6) 9_656 . . . ?
S1 Th1 S2 Cu1 169.05(6) 9_556 . . . ?
S1 Th1 S2 Cu1 -10.95(6) . . . . ?
Cu1 Th1 S2 Cu1 -55.68(4) 1_455 . . . ?
Cu1 Th1 S2 Cu1 124.32(4) 9_656 . . . ?
Cu1 Th1 S2 Cu1 180.0 9_556 . . . ?
Th1 Th1 S2 Cu1 -99.07(6) 1_455 . . . ?
Th1 Th1 S2 Cu1 80.93(6) 1_655 . . . ?
S2 Th1 S2 Th1 -28.37(4) 9_556 . . 1_655 ?
S2 Th1 S2 Th1 180.0 1_455 . . 1_655 ?
S2 Th1 S2 Th1 0.0 9_656 . . 1_655 ?
S1 Th1 S2 Th1 88.12(7) 9_556 . . 1_655 ?
S1 Th1 S2 Th1 -91.88(7) . . . 1_655 ?
Cu1 Th1 S2 Th1 -136.61(5) 1_455 . . 1_655 ?
Cu1 Th1 S2 Th1 43.39(5) 9_656 . . 1_655 ?
Cu1 Th1 S2 Th1 -80.93(6) . . . 1_655 ?
Cu1 Th1 S2 Th1 99.07(6) 9_556 . . 1_655 ?
Th1 Th1 S2 Th1 180.0 1_455 . . 1_655 ?
S2 Th1 S2 K1 131.62(7) 9_556 . . 13_556 ?
S2 Th1 S2 K1 -20.02(9) 1_455 . . 13_556 ?
S2 Th1 S2 K1 159.98(9) 9_656 . . 13_556 ?
S1 Th1 S2 K1 -111.89(6) 9_556 . . 13_556 ?
S1 Th1 S2 K1 68.11(6) . . . 13_556 ?
Cu1 Th1 S2 K1 23.38(5) 1_455 . . 13_556 ?
Cu1 Th1 S2 K1 -156.62(5) 9_656 . . 13_556 ?
Cu1 Th1 S2 K1 79.06(6) . . . 13_556 ?
Cu1 Th1 S2 K1 -100.94(6) 9_556 . . 13_556 ?
Th1 Th1 S2 K1 -20.02(9) 1_455 . . 13_556 ?
Th1 Th1 S2 K1 159.98(9) 1_655 . . 13_556 ?
S2 Th1 S2 K1 79.0(2) 9_556 . . 13_656 ?
S2 Th1 S2 K1 -72.6(2) 1_455 . . 13_656 ?
S2 Th1 S2 K1 107.4(2) 9_656 . . 13_656 ?
S1 Th1 S2 K1 -164.50(18) 9_556 . . 13_656 ?
S1 Th1 S2 K1 15.50(18) . . . 13_656 ?
Cu1 Th1 S2 K1 -29.23(19) 1_455 . . 13_656 ?
Cu1 Th1 S2 K1 150.77(19) 9_656 . . 13_656 ?
Cu1 Th1 S2 K1 26.45(17) . . . 13_656 ?
Cu1 Th1 S2 K1 -153.55(17) 9_556 . . 13_656 ?
Th1 Th1 S2 K1 -72.6(2) 1_455 . . 13_656 ?
Th1 Th1 S2 K1 107.4(2) 1_655 . . 13_656 ?
S2 Th1 S2 K1 -121.43(4) 9_556 . . . ?
S2 Th1 S2 K1 86.93(6) 1_455 . . . ?
S2 Th1 S2 K1 -93.07(6) 9_656 . . . ?
S1 Th1 S2 K1 -4.94(5) 9_556 . . . ?
S1 Th1 S2 K1 175.06(5) . . . . ?
Cu1 Th1 S2 K1 130.33(4) 1_455 . . . ?
Cu1 Th1 S2 K1 -49.67(4) 9_656 . . . ?
Cu1 Th1 S2 K1 -173.99(7) . . . . ?
Cu1 Th1 S2 K1 6.01(7) 9_556 . . . ?
Th1 Th1 S2 K1 86.93(6) 1_455 . . . ?
Th1 Th1 S2 K1 -93.07(6) 1_655 . . . ?
S1 K1 S2 Cu1 -42.57(4) 9_556 . . . ?
S1 K1 S2 Cu1 42.57(4) 9_656 . . . ?
S2 K1 S2 Cu1 110.86(11) 6_655 . . . ?
S2 K1 S2 Cu1 -140.37(4) 13_556 . . . ?
S2 K1 S2 Cu1 140.37(4) 13_656 . . . ?
S2 K1 S2 Cu1 -110.86(11) 6 . . . ?
S2 K1 S2 Cu1 0.000(1) 10_557 . . . ?
Cu1 K1 S2 Cu1 143.86(4) 13_656 . . . ?
Cu1 K1 S2 Cu1 -143.86(4) 13_556 . . . ?
Cu1 K1 S2 Cu1 0.000(1) 9_656 . . . ?
K1 K1 S2 Cu1 -90.000(1) 1_455 . . . ?
S1 K1 S2 Th1 4.57(5) 9_556 . . . ?
S1 K1 S2 Th1 89.71(6) 9_656 . . . ?
S2 K1 S2 Th1 158.01(11) 6_655 . . . ?
S2 K1 S2 Th1 -93.23(3) 13_556 . . . ?
S2 K1 S2 Th1 -172.49(6) 13_656 . . . ?
S2 K1 S2 Th1 -63.72(12) 6 . . . ?
S2 K1 S2 Th1 47.14(3) 10_557 . . . ?
Cu1 K1 S2 Th1 -169.00(4) 13_656 . . . ?
Cu1 K1 S2 Th1 -96.72(6) 13_556 . . . ?
Cu1 K1 S2 Th1 47.14(3) 9_656 . . . ?
K1 K1 S2 Th1 -42.86(3) 1_455 . . . ?
S1 K1 S2 Th1 -89.71(6) 9_556 . . 1_655 ?
S1 K1 S2 Th1 -4.57(5) 9_656 . . 1_655 ?
S2 K1 S2 Th1 63.72(12) 6_655 . . 1_655 ?
S2 K1 S2 Th1 172.49(6) 13_556 . . 1_655 ?
S2 K1 S2 Th1 93.23(3) 13_656 . . 1_655 ?
S2 K1 S2 Th1 -158.01(11) 6 . . 1_655 ?
S2 K1 S2 Th1 -47.14(3) 10_557 . . 1_655 ?
Cu1 K1 S2 Th1 96.72(6) 13_656 . . 1_655 ?
Cu1 K1 S2 Th1 169.00(4) 13_556 . . 1_655 ?
Cu1 K1 S2 Th1 -47.14(3) 9_656 . . 1_655 ?
K1 K1 S2 Th1 -137.14(3) 1_455 . . 1_655 ?
S1 K1 S2 K1 97.80(5) 9_556 . . 13_556 ?
S1 K1 S2 K1 -177.06(6) 9_656 . . 13_556 ?
S2 K1 S2 K1 -108.77(14) 6_655 . . 13_556 ?
S2 K1 S2 K1 0.0 13_556 . . 13_556 ?
S2 K1 S2 K1 -79.26(8) 13_656 . . 13_556 ?
S2 K1 S2 K1 29.51(10) 6 . . 13_556 ?
S2 K1 S2 K1 140.37(4) 10_557 . . 13_556 ?
Cu1 K1 S2 K1 -75.77(6) 13_656 . . 13_556 ?
Cu1 K1 S2 K1 -3.49(4) 13_556 . . 13_556 ?
Cu1 K1 S2 K1 140.37(4) 9_656 . . 13_556 ?
K1 K1 S2 K1 50.37(4) 1_455 . . 13_556 ?
S1 K1 S2 K1 177.06(6) 9_556 . . 13_656 ?
S1 K1 S2 K1 -97.80(5) 9_656 . . 13_656 ?
S2 K1 S2 K1 -29.51(10) 6_655 . . 13_656 ?
S2 K1 S2 K1 79.26(8) 13_556 . . 13_656 ?
S2 K1 S2 K1 0.0 13_656 . . 13_656 ?
S2 K1 S2 K1 108.77(14) 6 . . 13_656 ?
S2 K1 S2 K1 -140.37(4) 10_557 . . 13_656 ?
Cu1 K1 S2 K1 3.49(4) 13_656 . . 13_656 ?
Cu1 K1 S2 K1 75.77(6) 13_556 . . 13_656 ?
Cu1 K1 S2 K1 -140.37(4) 9_656 . . 13_656 ?
K1 K1 S2 K1 129.63(4) 1_455 . . 13_656 ?
